data_4079418
loop_
_publ_author_name
'Wei, Muh-Mei'
'Garc\?\'ia-Melchor, Max'
'Daran, Jean-Claude'
'Audin, Catherine'
'Lled\'os, Agust\'i'
'Poli, Rinaldo'
'Deydier, Eric'
'Manoury, Eric'

_publ_section_title
;
 Coordination Chemistry of New Chiral P,N Ferrocenyl Ligands with
 Half-Sandwich Ruthenium(II), Rhodium(III), and Iridium(III) Complexes
;
_journal_issue 18
_journal_name_full Organometallics
_journal_page_first 6669
_journal_paper_doi 10.1021/om300738q
_journal_volume 31
_journal_year 2012
_chemical_formula_moiety '2(C40 H42 Cl2 Fe N O2 P Ru S), C H2 Cl2'
_chemical_formula_sum 'C81 H86 Cl6 Fe2 N2 O4 P2 Ru2 S2'
_chemical_formula_weight 1804.14
_space_group_IT_number 14
_symmetry_cell_setting monoclinic
_symmetry_space_group_name_Hall '-P 2ybc'
_symmetry_space_group_name_H-M 'P 1 21/c 1'
_atom_sites_solution_hydrogens geom
_atom_sites_solution_primary direct
_atom_sites_solution_secondary difmap
_audit_creation_method SHELXL-97
_cell_angle_alpha 90.00
_cell_angle_beta 95.800(3)
_cell_angle_gamma 90.00
_cell_formula_units_Z 2
_cell_length_a 11.8165(5)
_cell_length_b 13.9301(4)
_cell_length_c 23.5141(8)
_cell_measurement_reflns_used 22977
_cell_measurement_temperature 180(2)
_cell_measurement_theta_max 28.34
_cell_measurement_theta_min 2.96
_cell_volume 3850.7(2)
_computing_cell_refinement CrysAlisPro
_computing_data_collection 'CrysAlisPro (Agilent Technologies, 2011)'
_computing_data_reduction CrysAlisPro
_computing_molecular_graphics 'ORTEPIII (Burnett & Johnson, 1996); ORTEP-3 for Windows (Farrugia, 1997)'
_computing_publication_material SHELXL-97
_computing_structure_refinement 'SHELXL-97 (Sheldrick, 2008)'
_computing_structure_solution 'SIR-97 (Altomare et al., 1999)'
_diffrn_ambient_temperature 180(2)
_diffrn_detector_area_resol_mean 8.2632
_diffrn_measured_fraction_theta_full 0.987
_diffrn_measured_fraction_theta_max 0.987
_diffrn_measurement_device_type 'Xcalibur, Sapphire1, long nozzle'
_diffrn_measurement_method '\w scans'
_diffrn_radiation_monochromator graphite
_diffrn_radiation_source 'fine-focus sealed tube'
_diffrn_radiation_type MoK\a
_diffrn_radiation_wavelength 0.71073
_diffrn_reflns_av_R_equivalents 0.0320
_diffrn_reflns_av_sigmaI/netI 0.0247
_diffrn_reflns_limit_h_max 15
_diffrn_reflns_limit_h_min -15
_diffrn_reflns_limit_k_max 17
_diffrn_reflns_limit_k_min -18
_diffrn_reflns_limit_l_max 30
_diffrn_reflns_limit_l_min -30
_diffrn_reflns_number 42738
_diffrn_reflns_theta_full 27.48
_diffrn_reflns_theta_max 27.48
_diffrn_reflns_theta_min 2.96
_exptl_absorpt_coefficient_mu 1.110
_exptl_absorpt_correction_T_max 1.00000
_exptl_absorpt_correction_T_min 0.67330
_exptl_absorpt_correction_type multi-scan
_exptl_absorpt_process_details
;
Empirical absorption correction using spherical harmonics,
 implemented in SCALE3 ABSPACK scaling algorithm.
CrysAlisPro (Agilent Technologies, 2011)
;
_exptl_crystal_colour orange
_exptl_crystal_density_diffrn 1.556
_exptl_crystal_density_method 'not measured'
_exptl_crystal_description box
_exptl_crystal_F_000 1844
_exptl_crystal_size_max 0.35
_exptl_crystal_size_mid 0.14
_exptl_crystal_size_min 0.07
_refine_diff_density_max 0.983
_refine_diff_density_min -0.818
_refine_diff_density_rms 0.066
_refine_ls_extinction_method none
_refine_ls_goodness_of_fit_ref 1.034
_refine_ls_hydrogen_treatment constr
_refine_ls_matrix_type full
_refine_ls_number_parameters 464
_refine_ls_number_reflns 8727
_refine_ls_number_restraints 0
_refine_ls_restrained_S_all 1.034
_refine_ls_R_factor_all 0.0364
_refine_ls_R_factor_gt 0.0266
_refine_ls_shift/su_max 0.001
_refine_ls_shift/su_mean 0.000
_refine_ls_structure_factor_coef Fsqd
_refine_ls_weighting_details 'calc w=1/[\s^2^(Fo^2^)+(0.0340P)^2^+2.0452P] where P=(Fo^2^+2Fc^2^)/3'
_refine_ls_weighting_scheme calc
_refine_ls_wR_factor_gt 0.0630
_refine_ls_wR_factor_ref 0.0664
_reflns_number_gt 7267
_reflns_number_total 8727
_reflns_threshold_expression I>2\s(I)
_cod_data_source_file om300738q_si_002.cif
_cod_data_source_block 6
_cod_original_sg_symbol_H-M 'P 21/c'
_cod_database_code 4079418

loop_
_symmetry_equiv_pos_as_xyz
'x, y, z'
'-x, y+1/2, -z+1/2'
'-x, -y, -z'
'x, -y-1/2, z-1/2'

loop_
_atom_site_label
_atom_site_type_symbol
_atom_site_fract_x
_atom_site_fract_y
_atom_site_fract_z
_atom_site_U_iso_or_equiv
_atom_site_adp_type
_atom_site_occupancy
_atom_site_symmetry_multiplicity
_atom_site_calc_flag
_atom_site_refinement_flags
_atom_site_disorder_group
Ru1 Ru -0.082702(12) 0.132844(10) 0.216450(6) 0.01516(5) Uani 1 1 d . .
Fe1 Fe 0.26647(2) 0.34826(2) 0.144830(12) 0.01818(7) Uani 1 1 d . .
Cl1 Cl 0.05871(4) 0.01184(3) 0.24332(2) 0.02368(11) Uani 1 1 d . .
Cl2 Cl -0.17169(4) 0.01868(4) 0.14916(2) 0.02465(11) Uani 1 1 d . .
S1 S 0.41046(4) -0.01011(4) 0.23394(3) 0.02813(12) Uani 1 1 d . .
P1 P 0.02106(4) 0.19054(3) 0.14265(2) 0.01573(10) Uani 1 1 d . .
N1 N 0.30614(15) 0.05375(13) 0.20810(9) 0.0303(4) Uani 1 1 d . .
H1 H 0.2466 0.0377 0.2161 0.036 Uiso 1 1 d R .
O1 O 0.50866(13) 0.04981(13) 0.24389(8) 0.0393(4) Uani 1 1 d . .
O2 O 0.37081(15) -0.06271(12) 0.28028(7) 0.0385(4) Uani 1 1 d . .
C1 C 0.14682(16) 0.25538(13) 0.17109(8) 0.0169(4) Uani 1 1 d . .
C2 C 0.26165(16) 0.21938(14) 0.18419(8) 0.0186(4) Uani 1 1 d . .
C3 C 0.32148(17) 0.28634(15) 0.22146(8) 0.0225(4) Uani 1 1 d . .
H3 H 0.3981 0.2799 0.2376 0.027 Uiso 1 1 calc R .
C4 C 0.24919(18) 0.36369(15) 0.23070(9) 0.0236(4) Uani 1 1 d . .
H4 H 0.2687 0.4184 0.2537 0.028 Uiso 1 1 calc R .
C5 C 0.14306(17) 0.34589(14) 0.19995(8) 0.0196(4) Uani 1 1 d . .
H5 H 0.0789 0.3873 0.1985 0.023 Uiso 1 1 calc R .
C6 C 0.3491(3) 0.32787(19) 0.07400(11) 0.0446(7) Uani 1 1 d . .
H6 H 0.3714 0.2674 0.0602 0.053 Uiso 1 1 calc R .
C7 C 0.4145(2) 0.3873(2) 0.11375(11) 0.0405(6) Uani 1 1 d . .
H7 H 0.4890 0.3740 0.1311 0.049 Uiso 1 1 calc R .
C8 C 0.3501(2) 0.46887(17) 0.12298(10) 0.0336(5) Uani 1 1 d . .
H8 H 0.3729 0.5205 0.1479 0.040 Uiso 1 1 calc R .
C9 C 0.2464(2) 0.46132(16) 0.08923(10) 0.0312(5) Uani 1 1 d . .
H9 H 0.1867 0.5072 0.0873 0.037 Uiso 1 1 calc R .
C10 C 0.2448(2) 0.37512(18) 0.05869(9) 0.0369(6) Uani 1 1 d . .
H10 H 0.1844 0.3524 0.0324 0.044 Uiso 1 1 calc R .
C11 C -0.05711(17) 0.18184(14) 0.30661(8) 0.0212(4) Uani 1 1 d . .
C12 C -0.15172(18) 0.11741(15) 0.30035(9) 0.0232(4) Uani 1 1 d . .
H12 H -0.1528 0.0636 0.3252 0.028 Uiso 1 1 calc R .
C13 C -0.24196(17) 0.13194(15) 0.25873(9) 0.0226(4) Uani 1 1 d . .
H13 H -0.3039 0.0881 0.2558 0.027 Uiso 1 1 calc R .
C14 C -0.24377(17) 0.21101(15) 0.22041(9) 0.0229(4) Uani 1 1 d . .
C15 C -0.15211(17) 0.27600(14) 0.22736(8) 0.0208(4) Uani 1 1 d . .
H15 H -0.1515 0.3300 0.2027 0.025 Uiso 1 1 calc R .
C16 C -0.06068(17) 0.26221(14) 0.27053(8) 0.0205(4) Uani 1 1 d . .
H16 H -0.0010 0.3081 0.2751 0.025 Uiso 1 1 calc R .
C17 C 0.0382(2) 0.16320(17) 0.35234(9) 0.0297(5) Uani 1 1 d . .
H17 H 0.0496 0.0921 0.3549 0.036 Uiso 1 1 calc R .
C18 C 0.0013(3) 0.1973(2) 0.40970(11) 0.0494(7) Uani 1 1 d . .
H18A H -0.0081 0.2672 0.4089 0.074 Uiso 1 1 calc R .
H18B H 0.0594 0.1796 0.4406 0.074 Uiso 1 1 calc R .
H18C H -0.0711 0.1669 0.4162 0.074 Uiso 1 1 calc R .
C19 C 0.1507(2) 0.2078(2) 0.34082(12) 0.0477(7) Uani 1 1 d . .
H19A H 0.1701 0.1876 0.3031 0.072 Uiso 1 1 calc R .
H19B H 0.2104 0.1868 0.3701 0.072 Uiso 1 1 calc R .
H19C H 0.1443 0.2779 0.3418 0.072 Uiso 1 1 calc R .
C20 C -0.34179(19) 0.22378(18) 0.17563(10) 0.0329(5) Uani 1 1 d . .
H20A H -0.4105 0.2391 0.1939 0.049 Uiso 1 1 calc R .
H20B H -0.3539 0.1643 0.1536 0.049 Uiso 1 1 calc R .
H20C H -0.3252 0.2763 0.1500 0.049 Uiso 1 1 calc R .
C21 C 0.31548(17) 0.12892(14) 0.16572(9) 0.0214(4) Uani 1 1 d . .
H21A H 0.2773 0.1080 0.1284 0.026 Uiso 1 1 calc R .
H21B H 0.3966 0.1408 0.1611 0.026 Uiso 1 1 calc R .
C22 C 0.44104(18) -0.09410(16) 0.18164(10) 0.0278(5) Uani 1 1 d . .
C23 C 0.3663(2) -0.16935(18) 0.16800(12) 0.0383(6) Uani 1 1 d . .
H23 H 0.2959 -0.1719 0.1843 0.046 Uiso 1 1 calc R .
C24 C 0.3936(2) -0.24045(19) 0.13096(12) 0.0431(6) Uani 1 1 d . .
H24 H 0.3417 -0.2916 0.1219 0.052 Uiso 1 1 calc R .
C25 C 0.4950(2) -0.2383(2) 0.10690(11) 0.0412(6) Uani 1 1 d . .
C26 C 0.5674(2) -0.1612(2) 0.11947(12) 0.0418(6) Uani 1 1 d . .
H26 H 0.6367 -0.1578 0.1023 0.050 Uiso 1 1 calc R .
C27 C 0.54140(19) -0.08910(19) 0.15635(11) 0.0345(5) Uani 1 1 d . .
H27 H 0.5920 -0.0367 0.1642 0.041 Uiso 1 1 calc R .
C28 C 0.5275(3) -0.3188(2) 0.06870(14) 0.0596(8) Uani 1 1 d . .
H28A H 0.5687 -0.3684 0.0920 0.089 Uiso 1 1 calc R .
H28B H 0.5762 -0.2936 0.0408 0.089 Uiso 1 1 calc R .
H28C H 0.4586 -0.3467 0.0485 0.089 Uiso 1 1 calc R .
C111 C -0.06797(17) 0.27268(15) 0.09680(8) 0.0214(4) Uani 1 1 d . .
C112 C -0.0456(2) 0.36847(17) 0.08775(10) 0.0331(5) Uani 1 1 d . .
H112 H 0.0226 0.3965 0.1051 0.040 Uiso 1 1 calc R .
C113 C -0.1221(2) 0.42387(19) 0.05348(12) 0.0433(6) Uani 1 1 d . .
H113 H -0.1063 0.4899 0.0479 0.052 Uiso 1 1 calc R .
C114 C -0.2205(2) 0.3845(2) 0.02740(11) 0.0420(6) Uani 1 1 d . .
H114 H -0.2730 0.4231 0.0043 0.050 Uiso 1 1 calc R .
C115 C -0.2421(2) 0.2892(2) 0.03499(12) 0.0444(7) Uani 1 1 d . .
H115 H -0.3087 0.2609 0.0161 0.053 Uiso 1 1 calc R .
C116 C -0.1674(2) 0.23398(18) 0.07004(10) 0.0341(5) Uani 1 1 d . .
H116 H -0.1844 0.1683 0.0759 0.041 Uiso 1 1 calc R .
C121 C 0.07068(16) 0.10916(14) 0.08982(8) 0.0201(4) Uani 1 1 d . .
C122 C 0.09871(19) 0.14794(17) 0.03839(9) 0.0287(5) Uani 1 1 d . .
H122 H 0.0851 0.2141 0.0305 0.034 Uiso 1 1 calc R .
C123 C 0.1458(2) 0.0915(2) -0.00102(10) 0.0400(6) Uani 1 1 d . .
H123 H 0.1644 0.1184 -0.0360 0.048 Uiso 1 1 calc R .
C124 C 0.1659(2) -0.0040(2) 0.01050(12) 0.0443(7) Uani 1 1 d . .
H124 H 0.2000 -0.0429 -0.0162 0.053 Uiso 1 1 calc R .
C125 C 0.1368(2) -0.04345(18) 0.06045(11) 0.0368(6) Uani 1 1 d . .
H125 H 0.1502 -0.1097 0.0679 0.044 Uiso 1 1 calc R .
C126 C 0.08805(18) 0.01256(15) 0.10033(10) 0.0267(5) Uani 1 1 d . .
H126 H 0.0668 -0.0154 0.1345 0.032 Uiso 1 1 calc R .
Cl11 Cl 0.50587(15) 0.08609(9) 0.03473(5) 0.1162(5) Uani 1 1 d . .
C100 C 0.4439(5) -0.0053(6) 0.0049(4) 0.082(2) Uani 0.50 1 d P -1
H10A H 0.3764 0.0207 -0.0184 0.098 Uiso 0.50 1 calc PR -1
H10B H 0.4141 -0.0414 0.0365 0.098 Uiso 0.50 1 calc PR -1

loop_
_atom_site_aniso_label
_atom_site_aniso_U_11
_atom_site_aniso_U_22
_atom_site_aniso_U_33
_atom_site_aniso_U_23
_atom_site_aniso_U_13
_atom_site_aniso_U_12
Ru1 0.01453(8) 0.01284(7) 0.01839(8) -0.00009(6) 0.00310(5) -0.00066(6)
Fe1 0.01955(14) 0.01650(14) 0.01879(14) 0.00180(11) 0.00344(11) -0.00196(11)
Cl1 0.0205(2) 0.0203(2) 0.0312(3) 0.0065(2) 0.00701(19) 0.00433(18)
Cl2 0.0239(2) 0.0227(2) 0.0278(2) -0.0067(2) 0.00472(19) -0.00699(19)
S1 0.0201(3) 0.0244(3) 0.0392(3) 0.0099(2) -0.0002(2) 0.0012(2)
P1 0.0159(2) 0.0148(2) 0.0165(2) -0.00027(18) 0.00185(18) -0.00007(18)
N1 0.0159(9) 0.0227(9) 0.0530(12) 0.0162(9) 0.0064(8) 0.0004(7)
O1 0.0223(8) 0.0386(10) 0.0550(11) 0.0045(8) -0.0062(7) -0.0033(7)
O2 0.0430(10) 0.0349(9) 0.0382(9) 0.0146(8) 0.0073(8) 0.0048(8)
C1 0.0177(9) 0.0156(9) 0.0176(9) 0.0021(7) 0.0036(7) -0.0016(7)
C2 0.0204(10) 0.0177(9) 0.0180(9) 0.0032(7) 0.0032(7) -0.0009(7)
C3 0.0227(10) 0.0230(10) 0.0207(10) 0.0039(8) -0.0034(8) -0.0037(8)
C4 0.0327(12) 0.0199(10) 0.0183(9) -0.0007(8) 0.0028(8) -0.0062(8)
C5 0.0239(10) 0.0154(9) 0.0202(9) -0.0008(7) 0.0062(8) -0.0018(7)
C6 0.072(2) 0.0281(13) 0.0406(14) 0.0041(11) 0.0383(14) 0.0062(12)
C7 0.0263(12) 0.0509(16) 0.0465(15) 0.0201(13) 0.0149(11) -0.0024(11)
C8 0.0422(14) 0.0279(12) 0.0315(12) 0.0061(10) 0.0079(10) -0.0151(10)
C9 0.0409(13) 0.0269(11) 0.0272(11) 0.0109(9) 0.0107(10) 0.0041(10)
C10 0.0487(15) 0.0431(14) 0.0192(10) 0.0050(10) 0.0053(10) -0.0156(12)
C11 0.0250(10) 0.0208(10) 0.0184(9) -0.0034(8) 0.0051(8) 0.0001(8)
C12 0.0281(11) 0.0193(10) 0.0237(10) 0.0009(8) 0.0109(8) -0.0013(8)
C13 0.0181(10) 0.0208(10) 0.0307(11) -0.0045(8) 0.0112(8) -0.0009(8)
C14 0.0193(10) 0.0223(10) 0.0281(11) -0.0040(8) 0.0062(8) 0.0044(8)
C15 0.0252(10) 0.0157(9) 0.0225(10) -0.0003(8) 0.0069(8) 0.0043(8)
C16 0.0246(10) 0.0157(9) 0.0224(10) -0.0032(8) 0.0077(8) -0.0027(8)
C17 0.0359(13) 0.0280(11) 0.0236(11) -0.0005(9) -0.0043(9) -0.0008(9)
C18 0.068(2) 0.0540(18) 0.0241(12) -0.0080(12) -0.0045(12) 0.0006(15)
C19 0.0335(14) 0.0576(18) 0.0483(16) 0.0051(14) -0.0140(12) -0.0082(13)
C20 0.0232(11) 0.0355(13) 0.0390(13) -0.0035(10) -0.0020(10) 0.0077(9)
C21 0.0171(9) 0.0187(9) 0.0285(10) 0.0038(8) 0.0026(8) 0.0006(8)
C22 0.0211(10) 0.0251(11) 0.0371(12) 0.0145(9) 0.0023(9) 0.0050(8)
C23 0.0310(13) 0.0362(13) 0.0496(15) 0.0041(12) 0.0137(11) -0.0044(10)
C24 0.0426(15) 0.0358(14) 0.0526(16) 0.0013(12) 0.0134(12) -0.0075(11)
C25 0.0410(15) 0.0427(15) 0.0403(14) 0.0074(12) 0.0067(11) 0.0093(12)
C26 0.0257(12) 0.0555(17) 0.0452(15) 0.0115(13) 0.0093(11) 0.0061(11)
C27 0.0211(11) 0.0399(13) 0.0422(13) 0.0109(11) 0.0024(10) 0.0011(10)
C28 0.060(2) 0.062(2) 0.0588(19) -0.0094(16) 0.0127(16) 0.0094(16)
C111 0.0211(10) 0.0239(10) 0.0194(9) 0.0033(8) 0.0027(8) 0.0025(8)
C112 0.0315(12) 0.0287(12) 0.0371(12) 0.0076(10) -0.0068(10) -0.0015(10)
C113 0.0491(16) 0.0293(13) 0.0485(15) 0.0151(12) -0.0089(12) 0.0012(11)
C114 0.0354(14) 0.0503(16) 0.0385(14) 0.0223(12) -0.0051(11) 0.0088(11)
C115 0.0321(13) 0.0539(17) 0.0436(15) 0.0196(13) -0.0148(11) -0.0086(12)
C116 0.0337(13) 0.0314(12) 0.0347(12) 0.0084(10) -0.0088(10) -0.0058(10)
C121 0.0161(9) 0.0226(10) 0.0212(9) -0.0074(8) 0.0004(7) -0.0012(7)
C122 0.0317(12) 0.0321(12) 0.0225(10) -0.0024(9) 0.0033(9) 0.0003(9)
C123 0.0437(15) 0.0536(16) 0.0246(11) -0.0059(11) 0.0122(10) 0.0034(12)
C124 0.0454(16) 0.0505(16) 0.0388(14) -0.0216(13) 0.0139(12) 0.0056(12)
C125 0.0380(14) 0.0271(12) 0.0457(14) -0.0138(11) 0.0064(11) 0.0013(10)
C126 0.0244(11) 0.0252(11) 0.0307(11) -0.0067(9) 0.0046(9) -0.0029(8)
Cl11 0.2055(15) 0.0680(7) 0.0759(7) -0.0059(6) 0.0183(8) 0.0097(8)
C100 0.037(4) 0.098(6) 0.111(6) 0.033(5) 0.010(4) 0.010(4)

loop_
_atom_type_symbol
_atom_type_description
_atom_type_scat_dispersion_real
_atom_type_scat_dispersion_imag
_atom_type_scat_source
C C 0.0033 0.0016 'International Tables Vol C Tables 4.2.6.8 and 6.1.1.4'
H H 0.0000 0.0000 'International Tables Vol C Tables 4.2.6.8 and 6.1.1.4'
P P 0.1023 0.0942 'International Tables Vol C Tables 4.2.6.8 and 6.1.1.4'
Cl Cl 0.1484 0.1585 'International Tables Vol C Tables 4.2.6.8 and 6.1.1.4'
Fe Fe 0.3463 0.8444 'International Tables Vol C Tables 4.2.6.8 and 6.1.1.4'
Ru Ru -1.2594 0.8363 'International Tables Vol C Tables 4.2.6.8 and 6.1.1.4'
O O 0.0106 0.0060 'International Tables Vol C Tables 4.2.6.8 and 6.1.1.4'
S S 0.1246 0.1234 'International Tables Vol C Tables 4.2.6.8 and 6.1.1.4'
N N 0.0061 0.0033 'International Tables Vol C Tables 4.2.6.8 and 6.1.1.4'

loop_
_geom_angle_atom_site_label_1
_geom_angle_atom_site_label_2
_geom_angle_atom_site_label_3
_geom_angle
_geom_angle_site_symmetry_3
C15 Ru1 C14 37.47(7) .
C15 Ru1 C16 37.73(7) .
C14 Ru1 C16 67.91(8) .
C15 Ru1 C13 66.79(7) .
C14 Ru1 C13 37.54(8) .
C16 Ru1 C13 78.58(7) .
C15 Ru1 C11 67.85(7) .
C14 Ru1 C11 80.93(8) .
C16 Ru1 C11 36.97(7) .
C13 Ru1 C11 67.22(8) .
C15 Ru1 C12 78.92(7) .
C14 Ru1 C12 67.28(8) .
C16 Ru1 C12 66.38(7) .
C13 Ru1 C12 36.45(8) .
C11 Ru1 C12 37.58(7) .
C15 Ru1 P1 90.26(5) .
C14 Ru1 P1 112.17(6) .
C16 Ru1 P1 96.06(5) .
C13 Ru1 P1 149.13(6) .
C11 Ru1 P1 124.47(5) .
C12 Ru1 P1 161.70(5) .
C15 Ru1 Cl2 122.44(6) .
C14 Ru1 Cl2 91.86(6) .
C16 Ru1 Cl2 159.44(6) .
C13 Ru1 Cl2 87.52(5) .
C11 Ru1 Cl2 147.04(5) .
C12 Ru1 Cl2 110.16(6) .
P1 Ru1 Cl2 88.091(18) .
C15 Ru1 Cl1 150.08(6) .
C14 Ru1 Cl1 155.90(6) .
C16 Ru1 Cl1 112.43(5) .
C13 Ru1 Cl1 118.41(6) .
C11 Ru1 Cl1 86.60(5) .
C12 Ru1 Cl1 90.37(6) .
P1 Ru1 Cl1 91.886(17) .
Cl2 Ru1 Cl1 87.455(19) .
C2 Fe1 C6 106.78(9) .
C2 Fe1 C7 117.77(9) .
C6 Fe1 C7 40.76(11) .
C2 Fe1 C8 151.93(9) .
C6 Fe1 C8 67.92(10) .
C7 Fe1 C8 40.08(10) .
C2 Fe1 C3 40.83(8) .
C6 Fe1 C3 121.79(10) .
C7 Fe1 C3 102.75(9) .
C8 Fe1 C3 116.78(9) .
C2 Fe1 C9 165.67(9) .
C6 Fe1 C9 67.57(10) .
C7 Fe1 C9 67.26(10) .
C8 Fe1 C9 39.91(10) .
C3 Fe1 C9 153.45(9) .
C2 Fe1 C5 68.98(8) .
C6 Fe1 C5 161.45(11) .
C7 Fe1 C5 157.55(10) .
C8 Fe1 C5 124.51(9) .
C3 Fe1 C5 67.56(8) .
C9 Fe1 C5 111.91(9) .
C2 Fe1 C10 127.40(9) .
C6 Fe1 C10 40.44(11) .
C7 Fe1 C10 67.85(11) .
C8 Fe1 C10 67.44(10) .
C3 Fe1 C10 160.90(10) .
C9 Fe1 C10 39.93(10) .
C5 Fe1 C10 127.06(10) .
C2 Fe1 C1 41.63(7) .
C6 Fe1 C1 124.02(10) .
C7 Fe1 C1 156.49(10) .
C8 Fe1 C1 163.39(9) .
C3 Fe1 C1 68.71(8) .
C9 Fe1 C1 129.60(9) .
C5 Fe1 C1 40.93(7) .
C10 Fe1 C1 112.97(9) .
C2 Fe1 C4 68.55(8) .
C6 Fe1 C4 156.93(11) .
C7 Fe1 C4 119.82(10) .
C8 Fe1 C4 105.02(9) .
C3 Fe1 C4 40.04(8) .
C9 Fe1 C4 121.96(9) .
C5 Fe1 C4 39.99(8) .
C10 Fe1 C4 159.06(10) .
C1 Fe1 C4 68.43(8) .
O1 S1 O2 119.82(11) .
O1 S1 N1 108.72(10) .
O2 S1 N1 106.06(10) .
O1 S1 C22 106.36(11) .
O2 S1 C22 107.32(10) .
N1 S1 C22 108.10(11) .
C1 P1 C121 104.70(9) .
C1 P1 C111 107.91(9) .
C121 P1 C111 101.11(9) .
C1 P1 Ru1 111.48(6) .
C121 P1 Ru1 121.03(7) .
C111 P1 Ru1 109.57(7) .
C21 N1 S1 123.64(14) .
C5 C1 C2 106.05(16) .
C5 C1 P1 123.38(14) .
C2 C1 P1 128.47(14) .
C5 C1 Fe1 69.16(11) .
C2 C1 Fe1 67.95(10) .
P1 C1 Fe1 140.11(10) .
C3 C2 C1 107.52(17) .
C3 C2 C21 122.23(18) .
C1 C2 C21 130.23(17) .
C3 C2 Fe1 70.36(11) .
C1 C2 Fe1 70.42(11) .
C21 C2 Fe1 125.62(14) .
C4 C3 C2 109.08(18) .
C4 C3 Fe1 70.65(12) .
C2 C3 Fe1 68.81(11) .
C5 C4 C3 108.06(18) .
C5 C4 Fe1 69.45(11) .
C3 C4 Fe1 69.31(12) .
C4 C5 C1 109.26(18) .
C4 C5 Fe1 70.55(12) .
C1 C5 Fe1 69.91(11) .
C10 C6 C7 107.4(2) .
C10 C6 Fe1 70.39(13) .
C7 C6 Fe1 69.72(14) .
C8 C7 C6 107.9(2) .
C8 C7 Fe1 70.11(13) .
C6 C7 Fe1 69.52(14) .
C9 C8 C7 108.2(2) .
C9 C8 Fe1 70.22(13) .
C7 C8 Fe1 69.81(13) .
C8 C9 C10 108.8(2) .
C8 C9 Fe1 69.87(13) .
C10 C9 Fe1 70.22(13) .
C9 C10 C6 107.7(2) .
C9 C10 Fe1 69.85(13) .
C6 C10 Fe1 69.17(14) .
C16 C11 C12 117.60(19) .
C16 C11 C17 123.12(19) .
C12 C11 C17 119.23(18) .
C16 C11 Ru1 71.01(11) .
C12 C11 Ru1 71.26(11) .
C17 C11 Ru1 130.69(14) .
C13 C12 C11 121.22(19) .
C13 C12 Ru1 71.59(12) .
C11 C12 Ru1 71.16(11) .
C12 C13 C14 121.42(19) .
C12 C13 Ru1 71.95(11) .
C14 C13 Ru1 70.74(11) .
C15 C14 C13 117.54(19) .
C15 C14 C20 122.5(2) .
C13 C14 C20 119.97(19) .
C15 C14 Ru1 70.43(11) .
C13 C14 Ru1 71.71(11) .
C20 C14 Ru1 129.80(15) .
C14 C15 C16 121.13(18) .
C14 C15 Ru1 72.10(11) .
C16 C15 Ru1 72.07(11) .
C11 C16 C15 120.99(18) .
C11 C16 Ru1 72.02(11) .
C15 C16 Ru1 70.19(11) .
C11 C17 C19 114.18(19) .
C11 C17 C18 108.4(2) .
C19 C17 C18 111.3(2) .
N1 C21 C2 110.07(17) .
C27 C22 C23 119.5(2) .
C27 C22 S1 120.86(19) .
C23 C22 S1 119.51(18) .
C24 C23 C22 120.3(2) .
C25 C24 C23 120.9(3) .
C24 C25 C26 118.2(3) .
C24 C25 C28 120.8(3) .
C26 C25 C28 120.9(3) .
C27 C26 C25 121.7(2) .
C22 C27 C26 119.3(2) .
C112 C111 C116 118.2(2) .
C112 C111 P1 125.98(16) .
C116 C111 P1 115.80(16) .
C111 C112 C113 120.3(2) .
C114 C113 C112 120.7(2) .
C115 C114 C113 119.4(2) .
C114 C115 C116 120.2(2) .
C115 C116 C111 121.1(2) .
C126 C121 C122 119.27(19) .
C126 C121 P1 122.48(16) .
C122 C121 P1 118.12(16) .
C123 C122 C121 120.7(2) .
C124 C123 C122 119.6(2) .
C125 C124 C123 120.2(2) .
C124 C125 C126 120.7(2) .
C121 C126 C125 119.4(2) .
C100 Cl11 C100 50.8(4) 3_655
Cl11 C100 Cl11 129.2(4) 3_655

loop_
_geom_bond_atom_site_label_1
_geom_bond_atom_site_label_2
_geom_bond_distance
_geom_bond_site_symmetry_2
Ru1 C15 2.1812(19) .
Ru1 C14 2.2028(19) .
Ru1 C16 2.2058(19) .
Ru1 C13 2.2155(19) .
Ru1 C11 2.2187(19) .
Ru1 C12 2.220(2) .
Ru1 P1 2.3644(5) .
Ru1 Cl2 2.4087(5) .
Ru1 Cl1 2.4123(5) .
Fe1 C2 2.0232(19) .
Fe1 C6 2.034(2) .
Fe1 C7 2.037(2) .
Fe1 C8 2.041(2) .
Fe1 C3 2.044(2) .
Fe1 C9 2.045(2) .
Fe1 C5 2.047(2) .
Fe1 C10 2.050(2) .
Fe1 C1 2.0568(19) .
Fe1 C4 2.061(2) .
S1 O1 1.4294(17) .
S1 O2 1.4307(17) .
S1 N1 1.5903(18) .
S1 C22 1.761(2) .
P1 C1 1.8085(19) .
P1 C121 1.822(2) .
P1 C111 1.830(2) .
N1 C21 1.457(3) .
C1 C5 1.435(3) .
C1 C2 1.450(3) .
C2 C3 1.419(3) .
C2 C21 1.496(3) .
C3 C4 1.405(3) .
C4 C5 1.405(3) .
C6 C10 1.412(4) .
C6 C7 1.418(4) .
C7 C8 1.397(4) .
C8 C9 1.394(3) .
C9 C10 1.398(3) .
C11 C16 1.403(3) .
C11 C12 1.430(3) .
C11 C17 1.499(3) .
C12 C13 1.387(3) .
C13 C14 1.422(3) .
C14 C15 1.408(3) .
C14 C20 1.495(3) .
C15 C16 1.419(3) .
C17 C19 1.516(3) .
C17 C18 1.535(3) .
C22 C27 1.381(3) .
C22 C23 1.387(3) .
C23 C24 1.379(4) .
C24 C25 1.376(4) .
C25 C26 1.387(4) .
C25 C28 1.510(4) .
C26 C27 1.382(4) .
C111 C112 1.381(3) .
C111 C116 1.385(3) .
C112 C113 1.383(3) .
C113 C114 1.373(4) .
C114 C115 1.368(4) .
C115 C116 1.379(3) .
C121 C126 1.380(3) .
C121 C122 1.395(3) .
C122 C123 1.375(3) .
C123 C124 1.374(4) .
C124 C125 1.371(4) .
C125 C126 1.389(3) .
Cl11 C100 1.595(9) .
Cl11 C100 1.612(9) 3_655
C100 Cl11 1.612(9) 3_655

loop_
_geom_hbond_atom_site_label_D
_geom_hbond_atom_site_label_H
_geom_hbond_atom_site_label_A
_geom_hbond_distance_DH
_geom_hbond_distance_HA
_geom_hbond_distance_DA
_geom_hbond_angle_DHA
N1 H1 Cl1 0.78 2.40 3.1725(18) 171.9

loop_
_geom_torsion_atom_site_label_1
_geom_torsion_atom_site_label_2
_geom_torsion_atom_site_label_3
_geom_torsion_atom_site_label_4
_geom_torsion
C2 C21 N1 S1 -130.35(17)
